data_7713311
loop_
_publ_author_name
'McLoughlin, Connor P.'
'Kaseman, Derrick C.'
'Fettinger, James C.'
'Power, Philip P.'

_publ_section_title
;
 Rearrangement of a Ge(II) aryloxide to yield a new Ge(II) oxo-cluster
 [Ge<sub>6</sub>(&#x3bc;<sub>3</sub>-O)<sub>4</sub>(&#x3bc;<sub>2</sub>-OC<sub>6</sub>H<sub>2</sub>-2,4,6-Cy<sub>3</sub>)<sub>4</sub>](NH<sub>3</sub>)<sub>0.5</sub>:
 main group aryloxides of Ge(II), Sn(II), and Pb(II)
 [M(OC<sub>6</sub>H<sub>2</sub>-2,4,6-Cy<sub>3</sub>)<sub>2</sub>]<sub>2</sub>
 (Cy = cyclohexyl).
;
_journal_name_full 'Dalton transactions (Cambridge, England : 2003)'
_journal_paper_doi 10.1039/d3dt00906h
_journal_year 2023
_chemical_formula_moiety 'C96 H138 O4 Pb2 [+ solvent]'
_chemical_formula_sum 'C96 H140 O4 Pb2'
_chemical_formula_weight 1772.45
_space_group_crystal_system monoclinic
_space_group_IT_number 14
_space_group_name_Hall '-P 2yn'
_space_group_name_H-M_alt 'P 1 21/n 1'
_atom_sites_solution_hydrogens geom
_atom_sites_solution_primary dual
_audit_creation_method SHELXL-2018/3
_audit_update_record
;
2023-03-24 deposited with the CCDC.	2023-06-21 downloaded from the CCDC.
;
_cell_angle_alpha 90
_cell_angle_beta 117.133(2)
_cell_angle_gamma 90
_cell_formula_units_Z 2
_cell_length_a 18.4668(8)
_cell_length_b 16.8063(6)
_cell_length_c 19.1231(8)
_cell_measurement_reflns_used 9924
_cell_measurement_temperature 90(2)
_cell_measurement_theta_max 25.28
_cell_measurement_theta_min 2.41
_cell_volume 5281.9(4)
_computing_cell_refinement 'SAINT (8.38a) (Bruker, 2017)'
_computing_data_collection 'Apex3 (2019.1) (Bruker, 2019)'
_computing_data_reduction 'SAINT (8.38a) (Bruker, 2017)'
_computing_molecular_graphics 'Bruker SHELXTL'
_computing_publication_material 'Bruker SHELXTL'
_computing_structure_refinement 'SHELXL-2018/3 (Sheldrick, 2018)'
_computing_structure_solution 'SHELXT (Sheldrick, 2015) Acta Cryst., A71, 3-8'
_diffrn_ambient_temperature 90(2)
_diffrn_measured_fraction_theta_full 0.999
_diffrn_measured_fraction_theta_max 0.995
_diffrn_measurement_device_type 'Bruker APEX-II CCD'
_diffrn_measurement_method '\f and \w scans'
_diffrn_radiation_type MoK\a
_diffrn_radiation_wavelength 0.71073
_diffrn_reflns_av_R_equivalents 0.0484
_diffrn_reflns_av_unetI/netI 0.0424
_diffrn_reflns_Laue_measured_fraction_full 0.999
_diffrn_reflns_Laue_measured_fraction_max 0.995
_diffrn_reflns_limit_h_max 22
_diffrn_reflns_limit_h_min -22
_diffrn_reflns_limit_k_max 20
_diffrn_reflns_limit_k_min -20
_diffrn_reflns_limit_l_max 23
_diffrn_reflns_limit_l_min -23
_diffrn_reflns_number 33242
_diffrn_reflns_point_group_measured_fraction_full 0.999
_diffrn_reflns_point_group_measured_fraction_max 0.995
_diffrn_reflns_theta_full 25.242
_diffrn_reflns_theta_max 25.488
_diffrn_reflns_theta_min 1.733
_exptl_absorpt_coefficient_mu 3.223
_exptl_absorpt_correction_T_max 0.4928
_exptl_absorpt_correction_T_min 0.3730
_exptl_absorpt_correction_type multi-scan
_exptl_absorpt_process_details 'SADABS 2016/2 (Sheldrick, 2016)'
_exptl_crystal_colour Yellow
_exptl_crystal_density_diffrn 1.114
_exptl_crystal_description 'Rectangular Block'
_exptl_crystal_F_000 1824
_exptl_crystal_size_max 0.457
_exptl_crystal_size_mid 0.272
_exptl_crystal_size_min 0.190
_refine_diff_density_max 1.156
_refine_diff_density_min -0.713
_refine_diff_density_rms 0.088
_refine_ls_extinction_method none
_refine_ls_goodness_of_fit_ref 1.051
_refine_ls_hydrogen_treatment constr
_refine_ls_matrix_type full
_refine_ls_number_parameters 544
_refine_ls_number_reflns 9776
_refine_ls_number_restraints 101
_refine_ls_restrained_S_all 1.047
_refine_ls_R_factor_all 0.0795
_refine_ls_R_factor_gt 0.0466
_refine_ls_shift/su_max 0.001
_refine_ls_shift/su_mean 0.000
_refine_ls_structure_factor_coef Fsqd
_refine_ls_weighting_details 'w=1/[\s^2^(Fo^2^)+(0.0528P)^2^+11.7765P] where P=(Fo^2^+2Fc^2^)/3'
_refine_ls_weighting_scheme calc
_refine_ls_wR_factor_gt 0.1086
_refine_ls_wR_factor_ref 0.1254
_reflns_Friedel_coverage 0.000
_reflns_number_gt 6542
_reflns_number_total 9776
_reflns_threshold_expression 'I > 2\s(I)'
_cod_data_source_file d3dt00906h2.cif
_cod_data_source_block CM62BFMI_SQ
_cod_depositor_comments
;
The following automatic conversions were performed:

data item '_exptl_absorpt_correction_type' value 'Multi-scan' was
changed to 'multi-scan' in accordance with the
/home/data/users/saulius/crontab/automatic-downloads/rss-feeds/RSC/lib/dictionaries/cif_core.dic
dictionary named 'cif_core.dic' version 2.4.2 last updated on
2011-04-26.

Automatic conversion script
Id: cif_fix_values 8170 2020-07-09 18:12:32Z antanas 
;
_cod_original_sg_symbol_H-M 'P 21/n'
_cod_database_code 7713311
_shelx_shelxl_version_number 2018/3
_shelx_space_group_comment
; 
The symmetry employed for this shelxl refinement is uniquely defined 
by the following loop, which should always be used as a source of 
symmetry information in preference to the above space-group names. 
They are only intended as comments. 
;
_shelx_estimated_absorpt_t_min 0.321
_shelx_estimated_absorpt_t_max 0.580

loop_
_space_group_symop_operation_xyz
'x, y, z'
'-x+1/2, y+1/2, -z+1/2'
'-x, -y, -z'
'x-1/2, -y-1/2, z-1/2'

loop_
_atom_site_label
_atom_site_type_symbol
_atom_site_fract_x
_atom_site_fract_y
_atom_site_fract_z
_atom_site_U_iso_or_equiv
_atom_site_adp_type
_atom_site_occupancy
_atom_site_site_symmetry_order
_atom_site_calc_flag
_atom_site_refinement_flags_posn
_atom_site_refinement_flags_adp
_atom_site_refinement_flags_occupancy
_atom_site_disorder_assembly
_atom_site_disorder_group
Pb1 Pb 0.56325(2) 0.41224(2) 0.49912(2) 0.06119(12) Uani 1 1 d . . . . .
O1 O 0.5529(2) 0.5147(2) 0.5725(2) 0.0570(12) Uani 1 1 d . . . . .
O2 O 0.6436(3) 0.4746(3) 0.4676(3) 0.0722(14) Uani 1 1 d . . . . .
C1 C 0.7046(6) 0.4350(6) 0.4514(8) 0.066(4) Uani 0.57 1 d G U P A 1
C2 C 0.6867(5) 0.4037(7) 0.3780(6) 0.073(4) Uani 0.57 1 d G U P A 1
C3 C 0.7464(6) 0.3638(6) 0.3667(4) 0.072(4) Uani 0.57 1 d G U P A 1
H3 H 0.734162 0.342446 0.316499 0.086 Uiso 0.57 1 calc R U P A 1
C4 C 0.8241(5) 0.3552(4) 0.4287(5) 0.070(3) Uani 0.57 1 d DG U P A 1
C5 C 0.8420(5) 0.3865(5) 0.5021(5) 0.070(4) Uani 0.57 1 d G U P A 1
H5 H 0.895045 0.380658 0.544436 0.084 Uiso 0.57 1 calc R U P A 1
C6 C 0.7823(7) 0.4264(5) 0.5134(6) 0.052(3) Uani 0.57 1 d G U P A 1
C1B C 0.6956(9) 0.4190(8) 0.4675(11) 0.064(4) Uani 0.43 1 d G U P A 2
C2B C 0.6764(7) 0.3830(10) 0.3957(9) 0.073(5) Uani 0.43 1 d G U P A 2
C3B C 0.7312(9) 0.3309(8) 0.3888(6) 0.071(4) Uani 0.43 1 d G U P A 2
H3B H 0.718070 0.306231 0.339750 0.085 Uiso 0.43 1 calc R U P A 2
C4B C 0.8052(7) 0.3147(6) 0.4536(7) 0.070(3) Uani 0.43 1 d G U P A 2
C5B C 0.8243(7) 0.3508(7) 0.5254(6) 0.070(4) Uani 0.43 1 d G U P A 2
H5B H 0.874900 0.339749 0.569711 0.084 Uiso 0.43 1 calc R U P A 2
C6B C 0.7695(10) 0.4029(7) 0.5323(8) 0.054(4) Uani 0.43 1 d G U P A 2
C7 C 0.5975(6) 0.3998(5) 0.3159(5) 0.091(3) Uani 1 1 d . . . . .
H7 H 0.565330 0.438469 0.330311 0.110 Uiso 1 1 calc R U . A 1
C8 C 0.5558(5) 0.3200(5) 0.2999(5) 0.090(3) Uani 1 1 d . . . . .
H8A H 0.548429 0.303941 0.346102 0.108 Uiso 1 1 calc R U . . .
H8B H 0.591011 0.279863 0.292633 0.108 Uiso 1 1 calc R U . . .
C9 C 0.4725(5) 0.3209(5) 0.2267(5) 0.092(3) Uani 1 1 d . . . . .
H9A H 0.449638 0.266433 0.216166 0.110 Uiso 1 1 calc R U . . .
H9B H 0.434659 0.355465 0.236589 0.110 Uiso 1 1 calc R U . . .
C10 C 0.4797(6) 0.3515(6) 0.1549(5) 0.099(3) Uani 1 1 d . . . . .
H10A H 0.512151 0.313404 0.141371 0.119 Uiso 1 1 calc R U . . .
H10B H 0.424733 0.354703 0.109691 0.119 Uiso 1 1 calc R U . . .
C11 C 0.5191(6) 0.4320(6) 0.1691(5) 0.101(3) Uani 1 1 d . . . . .
H11A H 0.483538 0.471627 0.176572 0.121 Uiso 1 1 calc R U . . .
H11B H 0.526022 0.448035 0.122749 0.121 Uiso 1 1 calc R U . . .
C12 C 0.6019(6) 0.4306(6) 0.2418(6) 0.107(3) Uani 1 1 d . . . . .
H12A H 0.624806 0.485030 0.251981 0.129 Uiso 1 1 calc R U . . .
H12B H 0.639278 0.396121 0.231204 0.129 Uiso 1 1 calc R U . . .
C13 C 0.8877(7) 0.3118(6) 0.4142(10) 0.097(4) Uani 0.57 1 d D U P A 1
H13 H 0.863568 0.304820 0.355959 0.117 Uiso 0.57 1 calc R U P A 1
C14 C 0.9042(8) 0.2298(7) 0.4479(10) 0.102(3) Uani 0.57 1 d D U P A 1
H14A H 0.852978 0.198849 0.424338 0.123 Uiso 0.57 1 calc R U P A 1
H14B H 0.922363 0.233183 0.505139 0.123 Uiso 0.57 1 calc R U P A 1
C15 C 0.9677(11) 0.1860(7) 0.4342(13) 0.138(9) Uani 0.57 1 d D . P A 1
H15A H 0.982234 0.136313 0.465495 0.166 Uiso 0.57 1 calc R U P A 1
H15B H 0.944387 0.170961 0.378049 0.166 Uiso 0.57 1 calc R U P A 1
C16 C 1.0434(8) 0.2337(11) 0.4557(12) 0.172(12) Uani 0.57 1 d D . P A 1
H16A H 1.073827 0.237595 0.513643 0.206 Uiso 0.57 1 calc R U P A 1
H16B H 1.078366 0.205497 0.437003 0.206 Uiso 0.57 1 calc R U P A 1
C17 C 1.0267(8) 0.3156(10) 0.4218(12) 0.129(8) Uani 0.57 1 d D . P A 1
H17A H 1.007046 0.312113 0.364305 0.155 Uiso 0.57 1 calc R U P A 1
H17B H 1.078076 0.346369 0.444224 0.155 Uiso 0.57 1 calc R U P A 1
C18 C 0.9648(9) 0.3592(7) 0.4376(10) 0.116(7) Uani 0.57 1 d D . P A 1
H18A H 0.951171 0.410088 0.408215 0.139 Uiso 0.57 1 calc R U P A 1
H18B H 0.988620 0.371969 0.494301 0.139 Uiso 0.57 1 calc R U P A 1
C13B C 0.8657(11) 0.2539(8) 0.4416(11) 0.100(4) Uani 0.43 1 d D U P A 2
H13B H 0.914729 0.249375 0.493926 0.119 Uiso 0.43 1 calc R U P A 2
C14B C 0.8323(10) 0.1708(8) 0.4197(12) 0.101(4) Uani 0.43 1 d D U P A 2
H14C H 0.820092 0.149441 0.461419 0.122 Uiso 0.43 1 calc R U P A 2
H14D H 0.780600 0.172935 0.370388 0.122 Uiso 0.43 1 calc R U P A 2
C15B C 0.8903(11) 0.1154(8) 0.4086(11) 0.111(9) Uani 0.43 1 d D . P A 2
H15C H 0.937106 0.104465 0.460360 0.134 Uiso 0.43 1 calc R U P A 2
H15D H 0.862424 0.064320 0.386978 0.134 Uiso 0.43 1 calc R U P A 2
C16B C 0.9211(12) 0.1492(10) 0.3544(12) 0.107(7) Uani 0.43 1 d D U P A 2
H16C H 0.964092 0.113879 0.354654 0.129 Uiso 0.43 1 calc R U P A 2
H16D H 0.875954 0.150150 0.300237 0.129 Uiso 0.43 1 calc R U P A 2
C17B C 0.9548(12) 0.2318(10) 0.3768(13) 0.118(8) Uani 0.43 1 d D U P A 2
H17C H 0.968062 0.253155 0.335770 0.141 Uiso 0.43 1 calc R U P A 2
H17D H 1.005799 0.229611 0.426753 0.141 Uiso 0.43 1 calc R U P A 2
C18B C 0.8952(13) 0.2871(8) 0.3864(12) 0.126(11) Uani 0.43 1 d D . P A 2
H18C H 0.921896 0.339034 0.406656 0.151 Uiso 0.43 1 calc R U P A 2
H18D H 0.848079 0.296317 0.334468 0.151 Uiso 0.43 1 calc R U P A 2
C19 C 0.8006(4) 0.4511(5) 0.6032(5) 0.078(2) Uani 1 1 d . . . . .
H19 H 0.755642 0.486997 0.599172 0.094 Uiso 1 1 calc R U . A 1
C20 C 0.8779(5) 0.5004(5) 0.6331(5) 0.079(2) Uani 1 1 d . . . . .
H20A H 0.921564 0.467864 0.631137 0.095 Uiso 1 1 calc R U . . .
H20B H 0.868234 0.546725 0.597954 0.095 Uiso 1 1 calc R U . . .
C21 C 0.9060(5) 0.5299(5) 0.7161(5) 0.085(2) Uani 1 1 d . . . . .
H21A H 0.959010 0.557211 0.733972 0.102 Uiso 1 1 calc R U . . .
H21B H 0.866351 0.569224 0.716585 0.102 Uiso 1 1 calc R U . . .
C22 C 0.9150(6) 0.4637(5) 0.7726(5) 0.095(3) Uani 1 1 d . . . . .
H22A H 0.930904 0.485969 0.825556 0.114 Uiso 1 1 calc R U . . .
H22B H 0.958112 0.426464 0.776217 0.114 Uiso 1 1 calc R U . . .
C23 C 0.8345(7) 0.4199(5) 0.7436(6) 0.105(3) Uani 1 1 d . . . . .
H23A H 0.791953 0.456943 0.741652 0.125 Uiso 1 1 calc R U . . .
H23B H 0.839839 0.376318 0.780534 0.125 Uiso 1 1 calc R U . . .
C24 C 0.8096(6) 0.3854(5) 0.6615(6) 0.101(3) Uani 1 1 d . . . . .
H24A H 0.851341 0.346909 0.664083 0.121 Uiso 1 1 calc R U . . .
H24B H 0.757375 0.356620 0.643340 0.121 Uiso 1 1 calc R U . . .
C25 C 0.6067(4) 0.5301(4) 0.6504(4) 0.0584(18) Uani 1 1 d . . . . .
C26 C 0.6115(4) 0.4759(4) 0.7086(4) 0.0607(19) Uani 1 1 d . . . . .
C27 C 0.6639(4) 0.4940(4) 0.7873(4) 0.069(2) Uani 1 1 d . . . . .
H27 H 0.667277 0.458147 0.827109 0.083 Uiso 1 1 calc R U . . .
C28 C 0.7111(4) 0.5628(4) 0.8091(4) 0.073(2) Uani 1 1 d . . . . .
C29 C 0.7060(4) 0.6134(4) 0.7486(4) 0.068(2) Uani 1 1 d . . . . .
H29 H 0.739162 0.659718 0.762272 0.082 Uiso 1 1 calc R U . . .
C30 C 0.6547(4) 0.5989(4) 0.6696(4) 0.064(2) Uani 1 1 d . . . . .
C31 C 0.5646(4) 0.3982(4) 0.6879(4) 0.066(2) Uani 1 1 d . . . . .
H31 H 0.527321 0.400164 0.630150 0.079 Uiso 1 1 calc R U . . .
C32 C 0.6218(4) 0.3279(4) 0.7009(4) 0.0636(19) Uani 1 1 d . . . . .
H32A H 0.660947 0.324409 0.757368 0.076 Uiso 1 1 calc R U . . .
H32B H 0.653092 0.336853 0.671157 0.076 Uiso 1 1 calc R U . . .
C33 C 0.5749(4) 0.2492(4) 0.6744(4) 0.066(2) Uani 1 1 d . . . . .
H33A H 0.542490 0.249581 0.616481 0.080 Uiso 1 1 calc R U . . .
H33B H 0.614280 0.204770 0.688611 0.080 Uiso 1 1 calc R U . . .
C34 C 0.5192(5) 0.2350(4) 0.7106(5) 0.082(2) Uani 1 1 d . . . . .
H34A H 0.551893 0.226354 0.767815 0.098 Uiso 1 1 calc R U . . .
H34B H 0.486662 0.186373 0.687675 0.098 Uiso 1 1 calc R U . . .
C35 C 0.4620(6) 0.3058(5) 0.6964(7) 0.102(3) Uani 1 1 d . . . . .
H35A H 0.428084 0.296650 0.723478 0.122 Uiso 1 1 calc R U . . .
H35B H 0.425386 0.311223 0.639468 0.122 Uiso 1 1 calc R U . . .
C36 C 0.5115(5) 0.3828(5) 0.7275(6) 0.087(3) Uani 1 1 d . . . . .
H36A H 0.473894 0.428187 0.717671 0.104 Uiso 1 1 calc R U . . .
H36B H 0.546006 0.378330 0.784926 0.104 Uiso 1 1 calc R U . . .
C37 C 0.7653(6) 0.5799(4) 0.8958(4) 0.090(3) Uani 1 1 d . . . . .
H37 H 0.741230 0.549114 0.924871 0.108 Uiso 1 1 calc R U . . .
C38 C 0.8473(5) 0.5502(5) 0.9238(4) 0.095(3) Uani 1 1 d . . . . .
H38A H 0.873123 0.577224 0.894910 0.114 Uiso 1 1 calc R U . . .
H38B H 0.844939 0.492576 0.912050 0.114 Uiso 1 1 calc R U . . .
C39 C 0.9007(5) 0.5629(5) 1.0130(4) 0.093(3) Uani 1 1 d . . . . .
H39A H 0.881948 0.527204 1.042700 0.112 Uiso 1 1 calc R U . . .
H39B H 0.957898 0.549241 1.027252 0.112 Uiso 1 1 calc R U . . .
C40 C 0.8957(6) 0.6500(5) 1.0354(5) 0.124(4) Uani 1 1 d . . . . .
H40A H 0.922255 0.654066 1.093468 0.149 Uiso 1 1 calc R U . . .
H40B H 0.927189 0.683351 1.016328 0.149 Uiso 1 1 calc R U . . .
C41 C 0.8159(7) 0.6816(5) 1.0057(5) 0.118(4) Uani 1 1 d . . . . .
H41A H 0.819673 0.739655 1.015234 0.141 Uiso 1 1 calc R U . . .
H41B H 0.788773 0.657777 1.034899 0.141 Uiso 1 1 calc R U . . .
C42 C 0.7636(5) 0.6664(4) 0.9180(4) 0.074(2) Uani 1 1 d . . . . .
H42A H 0.706787 0.682017 0.903177 0.089 Uiso 1 1 calc R U . . .
H42B H 0.783416 0.700222 0.887842 0.089 Uiso 1 1 calc R U . . .
C43 C 0.6496(5) 0.6585(4) 0.6082(4) 0.071(2) Uani 1 1 d . . . . .
H43 H 0.614128 0.635154 0.555426 0.086 Uiso 1 1 calc R U . . .
C44 C 0.6099(5) 0.7360(4) 0.6152(4) 0.080(2) Uani 1 1 d . . . . .
H44A H 0.642104 0.758496 0.668443 0.096 Uiso 1 1 calc R U . . .
H44B H 0.554634 0.724362 0.608643 0.096 Uiso 1 1 calc R U . . .
C45 C 0.6040(5) 0.7980(4) 0.5538(4) 0.091(3) Uani 1 1 d . . . . .
H45A H 0.565957 0.778601 0.500750 0.109 Uiso 1 1 calc R U . . .
H45B H 0.581696 0.848207 0.563232 0.109 Uiso 1 1 calc R U . . .
C46 C 0.6852(6) 0.8142(5) 0.5570(5) 0.107(4) Uani 1 1 d . . . . .
H46A H 0.720909 0.840542 0.607374 0.128 Uiso 1 1 calc R U . . .
H46B H 0.678149 0.850870 0.513843 0.128 Uiso 1 1 calc R U . . .
C47 C 0.7259(6) 0.7373(5) 0.5495(6) 0.102(3) Uani 1 1 d . . . . .
H47A H 0.693850 0.714429 0.496452 0.123 Uiso 1 1 calc R U . . .
H47B H 0.781095 0.749541 0.556076 0.123 Uiso 1 1 calc R U . . .
C48 C 0.7318(5) 0.6767(4) 0.6116(5) 0.083(3) Uani 1 1 d . . . . .
H48A H 0.755653 0.626803 0.603755 0.100 Uiso 1 1 calc R U . . .
H48B H 0.768903 0.697609 0.664357 0.100 Uiso 1 1 calc R U . . .

loop_
_atom_site_aniso_label
_atom_site_aniso_U_11
_atom_site_aniso_U_22
_atom_site_aniso_U_33
_atom_site_aniso_U_23
_atom_site_aniso_U_13
_atom_site_aniso_U_12
Pb1 0.06176(17) 0.03520(13) 0.04791(15) -0.00273(11) -0.00861(11) 0.00794(11)
O1 0.058(3) 0.035(2) 0.046(2) -0.0063(17) -0.004(2) 0.0025(18)
O2 0.064(3) 0.070(3) 0.061(3) -0.010(2) 0.010(2) 0.015(2)
C1 0.060(5) 0.060(7) 0.077(8) -0.022(6) 0.030(5) -0.010(5)
C2 0.071(6) 0.064(9) 0.076(8) -0.018(6) 0.027(5) 0.003(6)
C3 0.073(7) 0.081(10) 0.054(7) -0.002(6) 0.022(6) 0.000(7)
C4 0.082(8) 0.067(8) 0.069(7) 0.001(6) 0.043(6) 0.007(6)
C5 0.046(6) 0.082(10) 0.071(8) -0.017(7) 0.017(5) -0.011(6)
C6 0.050(6) 0.053(7) 0.051(7) 0.001(5) 0.023(4) -0.004(5)
C1B 0.057(6) 0.062(7) 0.076(8) -0.022(6) 0.033(5) -0.008(5)
C2B 0.071(6) 0.064(9) 0.076(8) -0.018(7) 0.027(6) 0.003(6)
C3B 0.074(8) 0.080(10) 0.050(7) 0.000(6) 0.022(6) 0.001(7)
C4B 0.082(8) 0.067(8) 0.069(8) 0.002(6) 0.042(6) 0.008(7)
C5B 0.046(7) 0.083(10) 0.070(8) -0.017(7) 0.017(5) -0.011(6)
C6B 0.052(6) 0.054(8) 0.052(7) 0.000(6) 0.020(5) -0.004(6)
C7 0.093(6) 0.088(6) 0.066(5) -0.016(4) 0.013(5) 0.022(5)
C8 0.098(6) 0.070(5) 0.072(5) -0.010(4) 0.013(5) 0.024(5)
C9 0.095(6) 0.073(5) 0.076(6) -0.007(4) 0.013(5) 0.011(5)
C10 0.094(6) 0.110(7) 0.059(5) -0.017(5) 0.005(5) 0.026(6)
C11 0.114(8) 0.097(7) 0.075(6) 0.001(5) 0.030(6) 0.020(6)
C12 0.097(7) 0.105(7) 0.101(7) -0.019(6) 0.029(6) 0.017(6)
C13 0.087(8) 0.121(9) 0.106(8) 0.021(7) 0.064(7) 0.037(7)
C14 0.093(8) 0.124(9) 0.108(7) 0.023(6) 0.061(7) 0.037(6)
C15 0.16(2) 0.130(18) 0.17(2) 0.053(16) 0.12(2) 0.068(16)
C16 0.089(15) 0.29(4) 0.127(18) 0.01(2) 0.045(14) 0.06(2)
C17 0.094(14) 0.17(2) 0.135(18) -0.048(16) 0.065(14) -0.011(14)
C18 0.107(14) 0.135(16) 0.145(16) -0.063(13) 0.093(13) -0.036(12)
C13B 0.090(8) 0.122(9) 0.107(7) 0.022(6) 0.062(7) 0.037(6)
C14B 0.092(8) 0.123(9) 0.107(8) 0.022(7) 0.061(7) 0.038(7)
C15B 0.112(18) 0.16(2) 0.073(13) 0.025(14) 0.048(13) 0.079(17)
C16B 0.115(11) 0.117(11) 0.107(10) -0.004(8) 0.066(8) 0.017(8)
C17B 0.124(11) 0.124(12) 0.116(11) -0.004(9) 0.063(9) 0.002(9)
C18B 0.11(2) 0.19(3) 0.104(19) 0.036(19) 0.073(17) 0.06(2)
C19 0.057(4) 0.066(5) 0.085(5) -0.017(4) 0.009(4) 0.000(4)
C20 0.090(6) 0.064(5) 0.072(5) -0.006(4) 0.028(5) -0.002(4)
C21 0.069(5) 0.074(5) 0.084(6) -0.015(4) 0.011(4) -0.014(4)
C22 0.100(7) 0.090(6) 0.064(5) 0.009(4) 0.011(5) 0.040(5)
C23 0.137(9) 0.068(6) 0.105(7) 0.024(5) 0.052(7) 0.000(6)
C24 0.104(7) 0.050(4) 0.144(9) -0.012(5) 0.052(7) -0.014(5)
C25 0.052(4) 0.043(3) 0.044(3) -0.004(3) -0.009(3) 0.010(3)
C26 0.060(4) 0.040(3) 0.052(4) -0.008(3) -0.001(3) 0.010(3)
C27 0.083(5) 0.044(4) 0.044(4) 0.002(3) -0.002(3) 0.015(3)
C28 0.074(5) 0.043(3) 0.051(4) -0.007(3) -0.015(3) 0.015(3)
C29 0.069(5) 0.042(3) 0.052(4) -0.004(3) -0.008(3) 0.005(3)
C30 0.061(4) 0.042(4) 0.047(3) -0.004(3) -0.011(3) 0.010(3)
C31 0.064(4) 0.046(4) 0.052(4) 0.002(3) -0.005(3) 0.004(3)
C32 0.065(4) 0.047(4) 0.050(4) -0.008(3) 0.001(3) 0.005(3)
C33 0.069(5) 0.047(4) 0.058(4) 0.000(3) 0.007(4) 0.004(3)
C34 0.101(6) 0.049(4) 0.085(6) 0.002(4) 0.033(5) -0.005(4)
C35 0.091(7) 0.066(5) 0.150(9) -0.008(6) 0.056(7) -0.003(5)
C36 0.087(6) 0.059(5) 0.111(7) 0.001(5) 0.041(6) 0.014(4)
C37 0.109(7) 0.053(4) 0.051(4) -0.006(3) -0.013(4) 0.005(4)
C38 0.088(6) 0.063(5) 0.061(5) -0.019(4) -0.030(4) 0.017(4)
C39 0.085(6) 0.066(5) 0.067(5) -0.010(4) -0.019(4) 0.003(4)
C40 0.137(9) 0.078(6) 0.063(5) -0.025(4) -0.036(5) 0.016(6)
C41 0.157(9) 0.073(6) 0.052(5) -0.019(4) -0.014(5) 0.005(6)
C42 0.082(5) 0.053(4) 0.050(4) -0.010(3) -0.002(4) 0.002(4)
C43 0.078(5) 0.039(3) 0.052(4) -0.003(3) -0.009(4) -0.006(3)
C44 0.089(5) 0.052(4) 0.052(4) -0.003(3) -0.008(4) 0.008(4)
C45 0.100(6) 0.046(4) 0.050(4) -0.004(3) -0.031(4) 0.000(4)
C46 0.108(7) 0.054(5) 0.078(6) 0.016(4) -0.027(5) -0.020(5)
C47 0.106(7) 0.076(6) 0.098(7) 0.013(5) 0.022(6) -0.012(5)
C48 0.082(6) 0.052(4) 0.079(5) 0.006(4) 0.004(4) 0.000(4)

loop_
_atom_type_symbol
_atom_type_description
_atom_type_scat_dispersion_real
_atom_type_scat_dispersion_imag
_atom_type_scat_source
C C 0.0033 0.0016 'International Tables Vol C Tables 4.2.6.8 and 6.1.1.4'
H H 0.0000 0.0000 'International Tables Vol C Tables 4.2.6.8 and 6.1.1.4'
O O 0.0106 0.0060 'International Tables Vol C Tables 4.2.6.8 and 6.1.1.4'
Pb Pb -3.3944 10.1111 'International Tables Vol C Tables 4.2.6.8 and 6.1.1.4'

loop_
_geom_angle_atom_site_label_1
_geom_angle_atom_site_label_2
_geom_angle_atom_site_label_3
_geom_angle
_geom_angle_site_symmetry_1
_geom_angle_site_symmetry_3
_geom_angle_publ_flag
O2 Pb1 O1 93.87(17) . . ?
O2 Pb1 O1 98.65(17) . 3_666 ?
O1 Pb1 O1 69.34(15) . 3_666 ?
O2 Pb1 C1B 27.9(3) . . ?
O1 Pb1 C1B 115.6(4) . . ?
O1 Pb1 C1B 121.5(3) 3_666 . ?
C25 O1 Pb1 125.5(3) . . ?
C25 O1 Pb1 123.8(4) . 3_666 ?
Pb1 O1 Pb1 110.66(15) . 3_666 ?
C1B O2 Pb1 104.5(7) . . ?
C1 O2 Pb1 123.0(5) . . ?
C2 C1 C6 120.0 . . ?
C2 C1 O2 122.4(9) . . ?
C6 C1 O2 117.5(9) . . ?
C1 C2 C3 120.0 . . ?
C1 C2 C7 118.4(9) . . ?
C3 C2 C7 120.5(9) . . ?
C4 C3 C2 120.0 . . ?
C4 C3 H3 120.0 . . ?
C2 C3 H3 120.0 . . ?
C5 C4 C3 120.0 . . ?
C5 C4 C13 121.4(9) . . ?
C3 C4 C13 118.6(9) . . ?
C4 C5 C6 120.0 . . ?
C4 C5 H5 120.0 . . ?
C6 C5 H5 120.0 . . ?
C5 C6 C1 120.0 . . ?
C5 C6 C19 119.0(8) . . ?
C1 C6 C19 120.4(8) . . ?
O2 C1B C2B 116.4(13) . . ?
O2 C1B C6B 123.2(13) . . ?
C2B C1B C6B 120.0 . . ?
O2 C1B Pb1 47.6(5) . . ?
C2B C1B Pb1 110.1(8) . . ?
C6B C1B Pb1 113.7(8) . . ?
C1B C2B C3B 120.0 . . ?
C1B C2B C7 125.6(12) . . ?
C3B C2B C7 114.2(12) . . ?
C4B C3B C2B 120.0 . . ?
C4B C3B H3B 120.0 . . ?
C2B C3B H3B 120.0 . . ?
C5B C4B C3B 120.0 . . ?
C5B C4B C13B 122.5(11) . . ?
C3B C4B C13B 117.5(11) . . ?
C4B C5B C6B 120.0 . . ?
C4B C5B H5B 120.0 . . ?
C6B C5B H5B 120.0 . . ?
C5B C6B C1B 120.0 . . ?
C5B C6B C19 116.5(11) . . ?
C1B C6B C19 122.2(11) . . ?
C8 C7 C2 117.7(8) . . ?
C8 C7 C12 110.4(7) . . ?
C2 C7 C12 102.1(9) . . ?
C8 C7 C2B 101.4(9) . . ?
C12 C7 C2B 122.3(10) . . ?
C8 C7 H7 108.8 . . ?
C2 C7 H7 108.8 . . ?
C12 C7 H7 108.8 . . ?
C7 C8 C9 112.4(7) . . ?
C7 C8 H8A 109.1 . . ?
C9 C8 H8A 109.1 . . ?
C7 C8 H8B 109.1 . . ?
C9 C8 H8B 109.1 . . ?
H8A C8 H8B 107.8 . . ?
C10 C9 C8 111.2(8) . . ?
C10 C9 H9A 109.4 . . ?
C8 C9 H9A 109.4 . . ?
C10 C9 H9B 109.4 . . ?
C8 C9 H9B 109.4 . . ?
H9A C9 H9B 108.0 . . ?
C11 C10 C9 112.0(7) . . ?
C11 C10 H10A 109.2 . . ?
C9 C10 H10A 109.2 . . ?
C11 C10 H10B 109.2 . . ?
C9 C10 H10B 109.2 . . ?
H10A C10 H10B 107.9 . . ?
C10 C11 C12 110.6(8) . . ?
C10 C11 H11A 109.5 . . ?
C12 C11 H11A 109.5 . . ?
C10 C11 H11B 109.5 . . ?
C12 C11 H11B 109.5 . . ?
H11A C11 H11B 108.1 . . ?
C11 C12 C7 112.9(9) . . ?
C11 C12 H12A 109.0 . . ?
C7 C12 H12A 109.0 . . ?
C11 C12 H12B 109.0 . . ?
C7 C12 H12B 109.0 . . ?
H12A C12 H12B 107.8 . . ?
C14 C13 C18 112.3(8) . . ?
C14 C13 C4 113.0(7) . . ?
C18 C13 C4 113.4(9) . . ?
C14 C13 H13 105.8 . . ?
C18 C13 H13 105.8 . . ?
C4 C13 H13 105.8 . . ?
C13 C14 C15 113.5(8) . . ?
C13 C14 H14A 108.9 . . ?
C15 C14 H14A 108.9 . . ?
C13 C14 H14B 108.9 . . ?
C15 C14 H14B 108.9 . . ?
H14A C14 H14B 107.7 . . ?
C16 C15 C14 113.2(9) . . ?
C16 C15 H15A 108.9 . . ?
C14 C15 H15A 108.9 . . ?
C16 C15 H15B 108.9 . . ?
C14 C15 H15B 108.9 . . ?
H15A C15 H15B 107.8 . . ?
C17 C16 C15 113.1(8) . . ?
C17 C16 H16A 109.0 . . ?
C15 C16 H16A 109.0 . . ?
C17 C16 H16B 109.0 . . ?
C15 C16 H16B 109.0 . . ?
H16A C16 H16B 107.8 . . ?
C16 C17 C18 112.9(8) . . ?
C16 C17 H17A 109.0 . . ?
C18 C17 H17A 109.0 . . ?
C16 C17 H17B 109.0 . . ?
C18 C17 H17B 109.0 . . ?
H17A C17 H17B 107.8 . . ?
C17 C18 C13 112.6(7) . . ?
C17 C18 H18A 109.1 . . ?
C13 C18 H18A 109.1 . . ?
C17 C18 H18B 109.1 . . ?
C13 C18 H18B 109.1 . . ?
H18A C18 H18B 107.8 . . ?
C18B C13B C14B 112.5(8) . . ?
C18B C13B C4B 111.3(10) . . ?
C14B C13B C4B 114.0(10) . . ?
C18B C13B H13B 106.1 . . ?
C14B C13B H13B 106.1 . . ?
C4B C13B H13B 106.1 . . ?
C15B C14B C13B 112.6(8) . . ?
C15B C14B H14C 109.1 . . ?
C13B C14B H14C 109.1 . . ?
C15B C14B H14D 109.1 . . ?
C13B C14B H14D 109.1 . . ?
H14C C14B H14D 107.8 . . ?
C16B C15B C14B 112.4(8) . . ?
C16B C15B H15C 109.1 . . ?
C14B C15B H15C 109.1 . . ?
C16B C15B H15D 109.1 . . ?
C14B C15B H15D 109.1 . . ?
H15C C15B H15D 107.9 . . ?
C17B C16B C15B 113.0(9) . . ?
C17B C16B H16C 109.0 . . ?
C15B C16B H16C 109.0 . . ?
C17B C16B H16D 109.0 . . ?
C15B C16B H16D 109.0 . . ?
H16C C16B H16D 107.8 . . ?
C16B C17B C18B 111.9(9) . . ?
C16B C17B H17C 109.2 . . ?
C18B C17B H17C 109.2 . . ?
C16B C17B H17D 109.2 . . ?
C18B C17B H17D 109.2 . . ?
H17C C17B H17D 107.9 . . ?
C13B C18B C17B 112.0(8) . . ?
C13B C18B H18C 109.2 . . ?
C17B C18B H18C 109.2 . . ?
C13B C18B H18D 109.2 . . ?
C17B C18B H18D 109.2 . . ?
H18C C18B H18D 107.9 . . ?
C6B C19 C20 124.0(9) . . ?
C6B C19 C24 98.3(8) . . ?
C20 C19 C24 110.4(7) . . ?
C20 C19 C6 104.0(7) . . ?
C24 C19 C6 118.9(7) . . ?
C20 C19 H19 107.7 . . ?
C24 C19 H19 107.7 . . ?
C6 C19 H19 107.7 . . ?
C21 C20 C19 112.9(7) . . ?
C21 C20 H20A 109.0 . . ?
C19 C20 H20A 109.0 . . ?
C21 C20 H20B 109.0 . . ?
C19 C20 H20B 109.0 . . ?
H20A C20 H20B 107.8 . . ?
C22 C21 C20 112.6(7) . . ?
C22 C21 H21A 109.1 . . ?
C20 C21 H21A 109.1 . . ?
C22 C21 H21B 109.1 . . ?
C20 C21 H21B 109.1 . . ?
H21A C21 H21B 107.8 . . ?
C21 C22 C23 109.1(7) . . ?
C21 C22 H22A 109.9 . . ?
C23 C22 H22A 109.9 . . ?
C21 C22 H22B 109.9 . . ?
C23 C22 H22B 109.9 . . ?
H22A C22 H22B 108.3 . . ?
C22 C23 C24 110.0(8) . . ?
C22 C23 H23A 109.7 . . ?
C24 C23 H23A 109.7 . . ?
C22 C23 H23B 109.7 . . ?
C24 C23 H23B 109.7 . . ?
H23A C23 H23B 108.2 . . ?
C19 C24 C23 110.9(7) . . ?
C19 C24 H24A 109.4 . . ?
C23 C24 H24A 109.4 . . ?
C19 C24 H24B 109.4 . . ?
C23 C24 H24B 109.5 . . ?
H24A C24 H24B 108.0 . . ?
O1 C25 C30 119.6(6) . . ?
O1 C25 C26 118.9(6) . . ?
C30 C25 C26 121.5(5) . . ?
C27 C26 C25 118.1(6) . . ?
C27 C26 C31 120.0(6) . . ?
C25 C26 C31 121.9(6) . . ?
C28 C27 C26 122.2(7) . . ?
C28 C27 H27 118.9 . . ?
C26 C27 H27 118.9 . . ?
C27 C28 C29 117.3(6) . . ?
C27 C28 C37 119.6(7) . . ?
C29 C28 C37 123.1(7) . . ?
C30 C29 C28 123.1(7) . . ?
C30 C29 H29 118.5 . . ?
C28 C29 H29 118.5 . . ?
C29 C30 C25 117.7(7) . . ?
C29 C30 C43 119.8(6) . . ?
C25 C30 C43 122.4(5) . . ?
C36 C31 C26 116.1(6) . . ?
C36 C31 C32 110.2(6) . . ?
C26 C31 C32 110.7(6) . . ?
C36 C31 H31 106.4 . . ?
C26 C31 H31 106.4 . . ?
C32 C31 H31 106.4 . . ?
C31 C32 C33 111.6(6) . . ?
C31 C32 H32A 109.3 . . ?
C33 C32 H32A 109.3 . . ?
C31 C32 H32B 109.3 . . ?
C33 C32 H32B 109.3 . . ?
H32A C32 H32B 108.0 . . ?
C34 C33 C32 112.8(6) . . ?
C34 C33 H33A 109.0 . . ?
C32 C33 H33A 109.0 . . ?
C34 C33 H33B 109.0 . . ?
C32 C33 H33B 109.0 . . ?
H33A C33 H33B 107.8 . . ?
C33 C34 C35 110.9(7) . . ?
C33 C34 H34A 109.5 . . ?
C35 C34 H34A 109.5 . . ?
C33 C34 H34B 109.5 . . ?
C35 C34 H34B 109.5 . . ?
H34A C34 H34B 108.0 . . ?
C34 C35 C36 110.2(7) . . ?
C34 C35 H35A 109.6 . . ?
C36 C35 H35A 109.6 . . ?
C34 C35 H35B 109.6 . . ?
C36 C35 H35B 109.6 . . ?
H35A C35 H35B 108.1 . . ?
C31 C36 C35 110.9(7) . . ?
C31 C36 H36A 109.5 . . ?
C35 C36 H36A 109.5 . . ?
C31 C36 H36B 109.5 . . ?
C35 C36 H36B 109.5 . . ?
H36A C36 H36B 108.0 . . ?
C38 C37 C42 112.2(7) . . ?
C38 C37 C28 113.2(7) . . ?
C42 C37 C28 113.5(6) . . ?
C38 C37 H37 105.7 . . ?
C42 C37 H37 105.7 . . ?
C28 C37 H37 105.7 . . ?
C37 C38 C39 113.2(8) . . ?
C37 C38 H38A 108.9 . . ?
C39 C38 H38A 108.9 . . ?
C37 C38 H38B 108.9 . . ?
C39 C38 H38B 108.9 . . ?
H38A C38 H38B 107.8 . . ?
C40 C39 C38 110.4(6) . . ?
C40 C39 H39A 109.6 . . ?
C38 C39 H39A 109.6 . . ?
C40 C39 H39B 109.6 . . ?
C38 C39 H39B 109.6 . . ?
H39A C39 H39B 108.1 . . ?
C41 C40 C39 115.3(8) . . ?
C41 C40 H40A 108.5 . . ?
C39 C40 H40A 108.5 . . ?
C41 C40 H40B 108.5 . . ?
C39 C40 H40B 108.5 . . ?
H40A C40 H40B 107.5 . . ?
C40 C41 C42 113.6(9) . . ?
C40 C41 H41A 108.9 . . ?
C42 C41 H41A 108.9 . . ?
C40 C41 H41B 108.9 . . ?
C42 C41 H41B 108.9 . . ?
H41A C41 H41B 107.7 . . ?
C37 C42 C41 112.5(6) . . ?
C37 C42 H42A 109.1 . . ?
C41 C42 H42A 109.1 . . ?
C37 C42 H42B 109.1 . . ?
C41 C42 H42B 109.1 . . ?
H42A C42 H42B 107.8 . . ?
C30 C43 C48 113.1(6) . . ?
C30 C43 C44 111.1(7) . . ?
C48 C43 C44 109.5(6) . . ?
C30 C43 H43 107.7 . . ?
C48 C43 H43 107.7 . . ?
C44 C43 H43 107.7 . . ?
C43 C44 C45 112.4(7) . . ?
C43 C44 H44A 109.1 . . ?
C45 C44 H44A 109.1 . . ?
C43 C44 H44B 109.1 . . ?
C45 C44 H44B 109.1 . . ?
H44A C44 H44B 107.9 . . ?
C46 C45 C44 111.8(6) . . ?
C46 C45 H45A 109.3 . . ?
C44 C45 H45A 109.3 . . ?
C46 C45 H45B 109.3 . . ?
C44 C45 H45B 109.3 . . ?
H45A C45 H45B 107.9 . . ?
C45 C46 C47 111.6(7) . . ?
C45 C46 H46A 109.3 . . ?
C47 C46 H46A 109.3 . . ?
C45 C46 H46B 109.3 . . ?
C47 C46 H46B 109.3 . . ?
H46A C46 H46B 108.0 . . ?
C48 C47 C46 110.7(8) . . ?
C48 C47 H47A 109.5 . . ?
C46 C47 H47A 109.5 . . ?
C48 C47 H47B 109.5 . . ?
C46 C47 H47B 109.5 . . ?
H47A C47 H47B 108.1 . . ?
C43 C48 C47 112.6(7) . . ?
C43 C48 H48A 109.1 . . ?
C47 C48 H48A 109.1 . . ?
C43 C48 H48B 109.1 . . ?
C47 C48 H48B 109.1 . . ?
H48A C48 H48B 107.8 . . ?

loop_
_geom_bond_atom_site_label_1
_geom_bond_atom_site_label_2
_geom_bond_distance
_geom_bond_site_symmetry_2
_geom_bond_publ_flag
Pb1 O2 2.117(6) . ?
Pb1 O1 2.284(4) . ?
Pb1 O1 2.302(4) 3_666 ?
Pb1 C1B 2.774(12) . ?
O1 C25 1.387(7) . ?
O2 C1B 1.340(11) . ?
O2 C1 1.458(9) . ?
C1 C2 1.3900 . ?
C1 C6 1.3900 . ?
C2 C3 1.3900 . ?
C2 C7 1.531(12) . ?
C3 C4 1.3900 . ?
C3 H3 0.9500 . ?
C4 C5 1.3900 . ?
C4 C13 1.512(8) . ?
C5 C6 1.3900 . ?
C5 H5 0.9500 . ?
C6 C19 1.644(11) . ?
C1B C2B 1.3900 . ?
C1B C6B 1.3900 . ?
C2B C3B 1.3900 . ?
C2B C7 1.583(14) . ?
C3B C4B 1.3900 . ?
C3B H3B 0.9500 . ?
C4B C5B 1.3900 . ?
C4B C13B 1.607(16) . ?
C5B C6B 1.3900 . ?
C5B H5B 0.9500 . ?
C6B C19 1.453(14) . ?
C7 C8 1.507(12) . ?
C7 C12 1.545(13) . ?
C7 H7 1.0000 . ?
C8 C9 1.538(11) . ?
C8 H8A 0.9900 . ?
C8 H8B 0.9900 . ?
C9 C10 1.527(12) . ?
C9 H9A 0.9900 . ?
C9 H9B 0.9900 . ?
C10 C11 1.500(13) . ?
C10 H10A 0.9900 . ?
C10 H10B 0.9900 . ?
C11 C12 1.527(12) . ?
C11 H11A 0.9900 . ?
C11 H11B 0.9900 . ?
C12 H12A 0.9900 . ?
C12 H12B 0.9900 . ?
C13 C14 1.493(9) . ?
C13 C18 1.511(9) . ?
C13 H13 1.0000 . ?
C14 C15 1.505(9) . ?
C14 H14A 0.9900 . ?
C14 H14B 0.9900 . ?
C15 C16 1.497(9) . ?
C15 H15A 0.9900 . ?
C15 H15B 0.9900 . ?
C16 C17 1.493(9) . ?
C16 H16A 0.9900 . ?
C16 H16B 0.9900 . ?
C17 C18 1.500(9) . ?
C17 H17A 0.9900 . ?
C17 H17B 0.9900 . ?
C18 H18A 0.9900 . ?
C18 H18B 0.9900 . ?
C13B C18B 1.500(7) . ?
C13B C14B 1.506(9) . ?
C13B H13B 1.0000 . ?
C14B C15B 1.506(7) . ?
C14B H14C 0.9900 . ?
C14B H14D 0.9900 . ?
C15B C16B 1.502(9) . ?
C15B H15C 0.9900 . ?
C15B H15D 0.9900 . ?
C16B C17B 1.501(9) . ?
C16B H16C 0.9900 . ?
C16B H16D 0.9900 . ?
C17B C18B 1.515(9) . ?
C17B H17C 0.9900 . ?
C17B H17D 0.9900 . ?
C18B H18C 0.9900 . ?
C18B H18D 0.9900 . ?
C19 C20 1.519(10) . ?
C19 C24 1.523(12) . ?
C19 H19 1.0000 . ?
C20 C21 1.510(10) . ?
C20 H20A 0.9900 . ?
C20 H20B 0.9900 . ?
C21 C22 1.505(11) . ?
C21 H21A 0.9900 . ?
C21 H21B 0.9900 . ?
C22 C23 1.520(13) . ?
C22 H22A 0.9900 . ?
C22 H22B 0.9900 . ?
C23 C24 1.534(13) . ?
C23 H23A 0.9900 . ?
C23 H23B 0.9900 . ?
C24 H24A 0.9900 . ?
C24 H24B 0.9900 . ?
C25 C30 1.401(9) . ?
C25 C26 1.410(9) . ?
C26 C27 1.403(8) . ?
C26 C31 1.516(9) . ?
C27 C28 1.393(10) . ?
C27 H27 0.9500 . ?
C28 C29 1.404(11) . ?
C28 C37 1.523(9) . ?
C29 C30 1.391(9) . ?
C29 H29 0.9500 . ?
C30 C43 1.513(10) . ?
C31 C36 1.509(12) . ?
C31 C32 1.527(9) . ?
C31 H31 1.0000 . ?
C32 C33 1.535(9) . ?
C32 H32A 0.9900 . ?
C32 H32B 0.9900 . ?
C33 C34 1.498(10) . ?
C33 H33A 0.9900 . ?
C33 H33B 0.9900 . ?
C34 C35 1.532(11) . ?
C34 H34A 0.9900 . ?
C34 H34B 0.9900 . ?
C35 C36 1.538(11) . ?
C35 H35A 0.9900 . ?
C35 H35B 0.9900 . ?
C36 H36A 0.9900 . ?
C36 H36B 0.9900 . ?
C37 C38 1.446(12) . ?
C37 C42 1.518(9) . ?
C37 H37 1.0000 . ?
C38 C39 1.548(9) . ?
C38 H38A 0.9900 . ?
C38 H38B 0.9900 . ?
C39 C40 1.540(11) . ?
C39 H39A 0.9900 . ?
C39 H39B 0.9900 . ?
C40 C41 1.418(13) . ?
C40 H40A 0.9900 . ?
C40 H40B 0.9900 . ?
C41 C42 1.527(10) . ?
C41 H41A 0.9900 . ?
C41 H41B 0.9900 . ?
C42 H42A 0.9900 . ?
C42 H42B 0.9900 . ?
C43 C48 1.521(11) . ?
C43 C44 1.530(10) . ?
C43 H43 1.0000 . ?
C44 C45 1.535(10) . ?
C44 H44A 0.9900 . ?
C44 H44B 0.9900 . ?
C45 C46 1.498(13) . ?
C45 H45A 0.9900 . ?
C45 H45B 0.9900 . ?
C46 C47 1.533(13) . ?
C46 H46A 0.9900 . ?
C46 H46B 0.9900 . ?
C47 C48 1.530(11) . ?
C47 H47A 0.9900 . ?
C47 H47B 0.9900 . ?
C48 H48A 0.9900 . ?
C48 H48B 0.9900 . ?

loop_
_geom_torsion_atom_site_label_1
_geom_torsion_atom_site_label_2
_geom_torsion_atom_site_label_3
_geom_torsion_atom_site_label_4
_geom_torsion
_geom_torsion_site_symmetry_1
_geom_torsion_site_symmetry_2
_geom_torsion_site_symmetry_3
_geom_torsion_site_symmetry_4
_geom_torsion_publ_flag
Pb1 O2 C1 C2 84.6(7) . . . . ?
Pb1 O2 C1 C6 -93.0(7) . . . . ?
C6 C1 C2 C3 0.0 . . . . ?
O2 C1 C2 C3 -177.5(8) . . . . ?
C6 C1 C2 C7 168.2(9) . . . . ?
O2 C1 C2 C7 -9.2(8) . . . . ?
C1 C2 C3 C4 0.0 . . . . ?
C7 C2 C3 C4 -168.0(10) . . . . ?
C2 C3 C4 C5 0.0 . . . . ?
C2 C3 C4 C13 -179.8(3) . . . . ?
C3 C4 C5 C6 0.0 . . . . ?
C13 C4 C5 C6 179.8(3) . . . . ?
C4 C5 C6 C1 0.0 . . . . ?
C4 C5 C6 C19 170.9(7) . . . . ?
C2 C1 C6 C5 0.0 . . . . ?
O2 C1 C6 C5 177.6(7) . . . . ?
C2 C1 C6 C19 -170.8(7) . . . . ?
O2 C1 C6 C19 6.8(8) . . . . ?
Pb1 O2 C1B C2B 93.8(6) . . . . ?
Pb1 O2 C1B C6B -93.1(9) . . . . ?
O2 C1B C2B C3B 173.3(11) . . . . ?
C6B C1B C2B C3B 0.0 . . . . ?
Pb1 C1B C2B C3B -135.0(6) . . . . ?
O2 C1B C2B C7 -2.4(11) . . . . ?
C6B C1B C2B C7 -175.8(14) . . . . ?
Pb1 C1B C2B C7 49.3(10) . . . . ?
C1B C2B C3B C4B 0.0 . . . . ?
C7 C2B C3B C4B 176.2(12) . . . . ?
C2B C3B C4B C5B 0.0 . . . . ?
C2B C3B C4B C13B 180.0(2) . . . . ?
C3B C4B C5B C6B 0.0 . . . . ?
C13B C4B C5B C6B -180.0(3) . . . . ?
C4B C5B C6B C1B 0.0 . . . . ?
C4B C5B C6B C19 -166.9(10) . . . . ?
O2 C1B C6B C5B -172.8(11) . . . . ?
C2B C1B C6B C5B 0.0 . . . . ?
Pb1 C1B C6B C5B 133.5(7) . . . . ?
O2 C1B C6B C19 -6.7(13) . . . . ?
C2B C1B C6B C19 166.1(11) . . . . ?
Pb1 C1B C6B C19 -60.4(10) . . . . ?
C1 C2 C7 C8 -103.7(9) . . . . ?
C3 C2 C7 C8 64.5(11) . . . . ?
C1 C2 C7 C12 135.4(7) . . . . ?
C3 C2 C7 C12 -56.4(8) . . . . ?
C1B C2B C7 C8 -116.0(9) . . . . ?
C3B C2B C7 C8 68.0(9) . . . . ?
C1B C2B C7 C12 120.9(10) . . . . ?
C3B C2B C7 C12 -55.1(12) . . . . ?
C2 C7 C8 C9 -169.5(9) . . . . ?
C12 C7 C8 C9 -53.0(10) . . . . ?
C2B C7 C8 C9 176.1(9) . . . . ?
C7 C8 C9 C10 54.4(10) . . . . ?
C8 C9 C10 C11 -55.3(10) . . . . ?
C9 C10 C11 C12 55.3(11) . . . . ?
C10 C11 C12 C7 -54.8(11) . . . . ?
C8 C7 C12 C11 53.5(10) . . . . ?
C2 C7 C12 C11 179.4(8) . . . . ?
C2B C7 C12 C11 172.4(10) . . . . ?
C5 C4 C13 C14 75.5(12) . . . . ?
C3 C4 C13 C14 -104.7(12) . . . . ?
C5 C4 C13 C18 -53.8(11) . . . . ?
C3 C4 C13 C18 126.0(11) . . . . ?
C18 C13 C14 C15 -50.0(18) . . . . ?
C4 C13 C14 C15 -179.7(14) . . . . ?
C13 C14 C15 C16 49.1(19) . . . . ?
C14 C15 C16 C17 -49(2) . . . . ?
C15 C16 C17 C18 50.7(19) . . . . ?
C16 C17 C18 C13 -51.7(18) . . . . ?
C14 C13 C18 C17 51.2(17) . . . . ?
C4 C13 C18 C17 -179.2(12) . . . . ?
C5B C4B C13B C18B -114.6(13) . . . . ?
C3B C4B C13B C18B 65.5(13) . . . . ?
C5B C4B C13B C14B 116.8(13) . . . . ?
C3B C4B C13B C14B -63.1(13) . . . . ?
C18B C13B C14B C15B 51.8(18) . . . . ?
C4B C13B C14B C15B 179.8(14) . . . . ?
C13B C14B C15B C16B -50.7(18) . . . . ?
C14B C15B C16B C17B 51.4(19) . . . . ?
C15B C16B C17B C18B -52.4(19) . . . . ?
C14B C13B C18B C17B -52.7(19) . . . . ?
C4B C13B C18B C17B 177.9(15) . . . . ?
C16B C17B C18B C13B 52.9(19) . . . . ?
C5B C6B C19 C20 50.9(12) . . . . ?
C1B C6B C19 C20 -115.7(10) . . . . ?
C5B C6B C19 C24 -70.7(8) . . . . ?
C1B C6B C19 C24 122.7(8) . . . . ?
C5 C6 C19 C20 56.3(7) . . . . ?
C1 C6 C19 C20 -132.8(6) . . . . ?
C5 C6 C19 C24 -67.0(9) . . . . ?
C1 C6 C19 C24 103.9(8) . . . . ?
C6B C19 C20 C21 -167.3(10) . . . . ?
C24 C19 C20 C21 -51.5(9) . . . . ?
C6 C19 C20 C21 179.9(7) . . . . ?
C19 C20 C21 C22 53.6(10) . . . . ?
C20 C21 C22 C23 -56.7(10) . . . . ?
C21 C22 C23 C24 59.4(10) . . . . ?
C6B C19 C24 C23 -174.4(10) . . . . ?
C20 C19 C24 C23 54.5(10) . . . . ?
C6 C19 C24 C23 174.5(8) . . . . ?
C22 C23 C24 C19 -59.5(10) . . . . ?
Pb1 O1 C25 C30 113.0(6) . . . . ?
Pb1 O1 C25 C30 -69.6(8) 3_666 . . . ?
Pb1 O1 C25 C26 -67.2(8) . . . . ?
Pb1 O1 C25 C26 110.2(6) 3_666 . . . ?
O1 C25 C26 C27 -177.5(6) . . . . ?
C30 C25 C26 C27 2.3(10) . . . . ?
O1 C25 C26 C31 5.0(10) . . . . ?
C30 C25 C26 C31 -175.2(7) . . . . ?
C25 C26 C27 C28 -0.6(11) . . . . ?
C31 C26 C27 C28 177.0(7) . . . . ?
C26 C27 C28 C29 -1.5(11) . . . . ?
C26 C27 C28 C37 178.5(7) . . . . ?
C27 C28 C29 C30 2.0(12) . . . . ?
C37 C28 C29 C30 -178.0(8) . . . . ?
C28 C29 C30 C25 -0.4(11) . . . . ?
C28 C29 C30 C43 176.9(7) . . . . ?
O1 C25 C30 C29 178.0(6) . . . . ?
C26 C25 C30 C29 -1.8(11) . . . . ?
O1 C25 C30 C43 0.8(11) . . . . ?
C26 C25 C30 C43 -179.0(7) . . . . ?
C27 C26 C31 C36 56.1(9) . . . . ?
C25 C26 C31 C36 -126.4(8) . . . . ?
C27 C26 C31 C32 -70.5(9) . . . . ?
C25 C26 C31 C32 107.0(7) . . . . ?
C36 C31 C32 C33 54.5(8) . . . . ?
C26 C31 C32 C33 -175.7(6) . . . . ?
C31 C32 C33 C34 -53.2(8) . . . . ?
C32 C33 C34 C35 53.6(9) . . . . ?
C33 C34 C35 C36 -55.9(10) . . . . ?
C26 C31 C36 C35 175.3(7) . . . . ?
C32 C31 C36 C35 -57.9(9) . . . . ?
C34 C35 C36 C31 58.7(10) . . . . ?
C27 C28 C37 C38 92.6(10) . . . . ?
C29 C28 C37 C38 -87.4(9) . . . . ?
C27 C28 C37 C42 -137.9(8) . . . . ?
C29 C28 C37 C42 42.1(12) . . . . ?
C42 C37 C38 C39 53.5(11) . . . . ?
C28 C37 C38 C39 -176.3(7) . . . . ?
C37 C38 C39 C40 -50.4(12) . . . . ?
C38 C39 C40 C41 48.3(14) . . . . ?
C39 C40 C41 C42 -48.7(13) . . . . ?
C38 C37 C42 C41 -52.1(12) . . . . ?
C28 C37 C42 C41 177.9(9) . . . . ?
C40 C41 C42 C37 49.6(12) . . . . ?
C29 C30 C43 C48 55.8(9) . . . . ?
C25 C30 C43 C48 -127.0(7) . . . . ?
C29 C30 C43 C44 -67.8(9) . . . . ?
C25 C30 C43 C44 109.4(7) . . . . ?
C30 C43 C44 C45 179.8(6) . . . . ?
C48 C43 C44 C45 54.2(8) . . . . ?
C43 C44 C45 C46 -54.9(8) . . . . ?
C44 C45 C46 C47 54.3(9) . . . . ?
C45 C46 C47 C48 -54.7(9) . . . . ?
C30 C43 C48 C47 -179.8(7) . . . . ?
C44 C43 C48 C47 -55.3(9) . . . . ?
C46 C47 C48 C43 55.9(9) . . . . ?
